data_1506073
loop_
_publ_author_name
'Hutchison, John M.'
'Lindsay, Harriet A.'
'Dormi, Silvana S.'
'Jones, Gavin D.'
'Vicic, David A.'
'McIntosh, Matthias C.'

_publ_section_title
;
 Approach to the synthesis of cladiell-11-ene-3,6,7-triol.
;
_journal_issue 17
_journal_name_full 'Organic letters'
_journal_page_first 3663
_journal_page_last 3665
_journal_paper_doi 10.1021/ol061072j
_journal_volume 8
_journal_year 2006
_chemical_absolute_configuration rm
_chemical_formula_sum 'C32 H42 O6 S'
_chemical_formula_weight 554.72
_chemical_name_systematic
; 
 ? 
;
_space_group_IT_number 4
_symmetry_cell_setting monoclinic
_symmetry_space_group_name_Hall 'P 2yb'
_symmetry_space_group_name_H-M 'P 1 21 1'
_atom_sites_solution_hydrogens geom
_atom_sites_solution_primary direct
_atom_sites_solution_secondary difmap
_audit_creation_method SHELXL-97
_cell_angle_alpha 90.00
_cell_angle_beta 102.14(2)
_cell_angle_gamma 90.00
_cell_formula_units_Z 4
_cell_length_a 10.921(7)
_cell_length_b 11.884(6)
_cell_length_c 23.835(15)
_cell_measurement_reflns_used 4594
_cell_measurement_temperature 298(2)
_cell_measurement_theta_max 34.6816
_cell_measurement_theta_min 1.9236
_cell_volume 3024(3)
_computing_structure_refinement 'SHELXL-97 (Sheldrick, 1997)'
_computing_structure_solution 'SHELXS-97 (Sheldrick, 1990)'
_diffrn_ambient_temperature 298(2)
_diffrn_measured_fraction_theta_full 0.992
_diffrn_measured_fraction_theta_max 0.992
_diffrn_radiation_monochromator graphite
_diffrn_radiation_source 'fine-focus sealed tube'
_diffrn_radiation_type MoK\a
_diffrn_radiation_wavelength 0.71070
_diffrn_reflns_av_R_equivalents 0.0652
_diffrn_reflns_av_sigmaI/netI 0.0776
_diffrn_reflns_limit_h_max 13
_diffrn_reflns_limit_h_min -14
_diffrn_reflns_limit_k_max 15
_diffrn_reflns_limit_k_min -13
_diffrn_reflns_limit_l_max 31
_diffrn_reflns_limit_l_min -29
_diffrn_reflns_number 27644
_diffrn_reflns_theta_full 28.00
_diffrn_reflns_theta_max 28.00
_diffrn_reflns_theta_min 1.91
_exptl_absorpt_coefficient_mu 0.148
_exptl_absorpt_correction_T_max 0.9709
_exptl_absorpt_correction_T_min 0.9295
_exptl_absorpt_correction_type multi-scan
_exptl_crystal_colour colorless
_exptl_crystal_density_diffrn 1.218
_exptl_crystal_density_method 'not measured'
_exptl_crystal_description prism
_exptl_crystal_F_000 1192
_exptl_crystal_size_max 0.50
_exptl_crystal_size_mid 0.40
_exptl_crystal_size_min 0.20
_refine_diff_density_max 0.465
_refine_diff_density_min -0.459
_refine_diff_density_rms 0.109
_refine_ls_abs_structure_details 'Flack H D (1983), Acta Cryst. A39, 876-881'
_refine_ls_abs_structure_Flack -0.01(17)
_refine_ls_extinction_method none
_refine_ls_goodness_of_fit_ref 1.408
_refine_ls_hydrogen_treatment constr
_refine_ls_matrix_type full
_refine_ls_number_parameters 716
_refine_ls_number_reflns 12261
_refine_ls_number_restraints 1
_refine_ls_restrained_S_all 1.408
_refine_ls_R_factor_all 0.1651
_refine_ls_R_factor_gt 0.1436
_refine_ls_shift/su_max 0.340
_refine_ls_shift/su_mean 0.006
_refine_ls_structure_factor_coef Fsqd
_refine_ls_weighting_details 'calc w=1/[\s^2^(Fo^2^)+(0.2000P)^2^+0.0000P] where P=(Fo^2^+2Fc^2^)/3'
_refine_ls_weighting_scheme calc
_refine_ls_wR_factor_gt 0.3995
_refine_ls_wR_factor_ref 0.4212
_reflns_number_gt 8882
_reflns_number_total 12261
_reflns_threshold_expression >2sigma(I)
_cod_data_source_file ol061072jsi20060502_031509.cif
_cod_data_source_block shelxl
_cod_depositor_comments
;
The following automatic conversions were performed:
'_atom_site_symetry_multiplicity' tag replaced with
'_atom_site_symmetry_multiplicity'.

Automatic conversion script
Id: cif_correct_tags 1440 2010-10-19 06:21:57Z saulius 

The following automatic conversions were performed:

'_exptl_absorpt_correction_type' value 'Multi-scan' changed to
'multi-scan' according to
/home/saulius/struct/CIF-dictionaries/cif_core.dic dictionary named
'cif_core.dic' version 2.4.1 from 2010-06-29.

Automatic conversion script
Id: cif_fix_values 1715 2011-07-08 13:25:40Z adriana 
;
_cod_original_sg_symbol_H-M P21
_cod_database_code 1506073

loop_
_symmetry_equiv_pos_as_xyz
'x, y, z'
'-x, y+1/2, -z'

loop_
_atom_site_label
_atom_site_type_symbol
_atom_site_fract_x
_atom_site_fract_y
_atom_site_fract_z
_atom_site_U_iso_or_equiv
_atom_site_adp_type
_atom_site_occupancy
_atom_site_symmetry_multiplicity
_atom_site_calc_flag
_atom_site_refinement_flags
S1 S 0.86133(19) 0.75919(16) 0.42186(9) 0.0598(5) Uani 1 1 d .
S2 S 0.4451(3) 0.69521(18) 0.08028(10) 0.0698(6) Uani 1 1 d .
O1 O 1.2387(7) 0.2596(5) 0.3761(2) 0.0693(16) Uani 1 1 d .
O2 O 1.3849(8) 0.4146(10) 0.3317(5) 0.122(4) Uani 1 1 d .
O3 O 1.2247(8) 0.5256(8) 0.3085(3) 0.091(2) Uani 1 1 d .
O4 O 1.0956(5) 0.5738(5) 0.4346(2) 0.0578(13) Uani 1 1 d .
O5 O 0.9422(7) 0.8461(6) 0.4086(4) 0.091(2) Uani 1 1 d .
O6 O 0.7482(6) 0.7888(7) 0.4380(3) 0.080(2) Uani 1 1 d .
O7 O 0.5336(9) 0.6030(5) 0.0851(4) 0.096(3) Uani 1 1 d .
O8 O 0.3142(8) 0.6717(8) 0.0690(4) 0.100(3) Uani 1 1 d .
O9 O 0.6599(5) 0.8926(5) 0.0643(2) 0.0604(14) Uani 1 1 d .
O10 O 1.0426(10) 1.0498(13) 0.1532(6) 0.144(5) Uani 1 1 d .
O11 O 0.9119(10) 0.9455(8) 0.1896(5) 0.117(3) Uani 1 1 d .
O12 O 0.8584(7) 1.2090(5) 0.1193(2) 0.0705(17) Uani 1 1 d .
C1 C 1.2650(9) 0.0781(7) 0.3450(4) 0.062(2) Uani 1 1 d .
C2 C 1.1870(14) -0.0096(15) 0.3586(8) 0.116(5) Uani 1 1 d .
H2A H 1.1018 0.0032 0.3556 0.139 Uiso 1 1 calc R
C3 C 1.238(2) -0.1154(12) 0.3765(8) 0.126(6) Uani 1 1 d .
H3A H 1.1862 -0.1735 0.3832 0.151 Uiso 1 1 calc R
C4 C 1.3576(16) -0.1325(11) 0.3839(7) 0.104(4) Uani 1 1 d .
H4A H 1.3904 -0.2027 0.3961 0.125 Uiso 1 1 calc R
C5 C 1.4327(14) -0.0524(14) 0.3742(7) 0.105(4) Uani 1 1 d .
H5B H 1.5184 -0.0656 0.3806 0.126 Uiso 1 1 calc R
C6 C 1.3861(10) 0.0513(11) 0.3548(5) 0.079(3) Uani 1 1 d .
H6B H 1.4424 0.1059 0.3481 0.095 Uiso 1 1 calc R
C7 C 1.2162(15) 0.1920(10) 0.3279(5) 0.097(4) Uani 1 1 d .
H7B H 1.2577 0.2226 0.2991 0.116 Uiso 1 1 calc R
H7C H 1.1270 0.1884 0.3118 0.116 Uiso 1 1 calc R
C8 C 1.1974(9) 0.3740(6) 0.3697(3) 0.061(2) Uani 1 1 d .
C9 C 1.0623(8) 0.3833(9) 0.3452(5) 0.079(3) Uani 1 1 d .
H9A H 1.0175 0.3312 0.3642 0.118 Uiso 1 1 calc R
H9B H 1.0467 0.3662 0.3050 0.118 Uiso 1 1 calc R
H9C H 1.0348 0.4585 0.3505 0.118 Uiso 1 1 calc R
C10 C 1.2831(9) 0.4380(7) 0.3346(4) 0.0615(19) Uani 1 1 d .
C11 C 1.297(2) 0.5967(17) 0.2772(9) 0.145(7) Uani 1 1 d .
H11A H 1.2440 0.6213 0.2419 0.217 Uiso 1 1 calc R
H11B H 1.3660 0.5546 0.2690 0.217 Uiso 1 1 calc R
H11C H 1.3279 0.6611 0.3002 0.217 Uiso 1 1 calc R
C12 C 1.2385(8) 0.4179(6) 0.4323(3) 0.0572(18) Uani 1 1 d .
H12A H 1.1916 0.3762 0.4557 0.069 Uiso 1 1 calc R
H12B H 1.3260 0.3983 0.4456 0.069 Uiso 1 1 calc R
C13 C 1.2250(7) 0.5422(6) 0.4447(3) 0.0494(15) Uani 1 1 d .
H13A H 1.2665 0.5863 0.4194 0.059 Uiso 1 1 calc R
C14 C 1.0875(6) 0.6623(6) 0.4753(3) 0.0440(13) Uani 1 1 d .
H14A H 1.1186 0.7331 0.4626 0.053 Uiso 1 1 calc R
C15 C 1.2832(7) 0.5724(6) 0.5072(3) 0.0495(15) Uani 1 1 d .
H15A H 1.3097 0.5022 0.5278 0.059 Uiso 1 1 calc R
C16 C 1.1747(6) 0.6227(6) 0.5319(3) 0.0438(13) Uani 1 1 d .
H16A H 1.1332 0.5616 0.5483 0.053 Uiso 1 1 calc R
C17 C 1.3987(7) 0.6484(8) 0.5130(4) 0.0594(19) Uani 1 1 d .
C18 C 1.4001(8) 0.7514(8) 0.5340(4) 0.069(2) Uani 1 1 d .
H18A H 1.4709 0.7954 0.5348 0.083 Uiso 1 1 calc R
C19 C 1.2945(10) 0.8008(8) 0.5565(5) 0.075(2) Uani 1 1 d .
H19A H 1.2425 0.8447 0.5263 0.090 Uiso 1 1 calc R
H19B H 1.3284 0.8517 0.5877 0.090 Uiso 1 1 calc R
C20 C 1.2133(7) 0.7142(6) 0.5779(4) 0.0536(17) Uani 1 1 d .
H20A H 1.1368 0.7524 0.5829 0.064 Uiso 1 1 calc R
C21 C 1.5086(9) 0.6013(12) 0.4916(6) 0.090(3) Uani 1 1 d .
H21A H 1.5823 0.6443 0.5073 0.136 Uiso 1 1 calc R
H21B H 1.4919 0.6055 0.4505 0.136 Uiso 1 1 calc R
H21C H 1.5215 0.5243 0.5035 0.136 Uiso 1 1 calc R
C22 C 1.2736(8) 0.6600(8) 0.6358(4) 0.063(2) Uani 1 1 d .
H22A H 1.3387 0.6079 0.6292 0.075 Uiso 1 1 calc R
C23 C 1.3336(14) 0.7432(14) 0.6811(4) 0.106(5) Uani 1 1 d .
H23A H 1.3684 0.7038 0.7160 0.159 Uiso 1 1 calc R
H23B H 1.2716 0.7957 0.6880 0.159 Uiso 1 1 calc R
H23C H 1.3990 0.7831 0.6682 0.159 Uiso 1 1 calc R
C24 C 1.1789(12) 0.5932(11) 0.6603(4) 0.085(3) Uani 1 1 d .
H24A H 1.1997 0.5974 0.7014 0.127 Uiso 1 1 calc R
H24B H 1.1803 0.5161 0.6485 0.127 Uiso 1 1 calc R
H24C H 1.0968 0.6239 0.6464 0.127 Uiso 1 1 calc R
C25 C 0.9500(7) 0.6757(7) 0.4798(3) 0.0547(17) Uani 1 1 d .
H25A H 0.9525 0.7206 0.5145 0.066 Uiso 1 1 calc R
C26 C 0.8843(8) 0.5692(9) 0.4893(5) 0.073(3) Uani 1 1 d .
H26A H 0.9329 0.5297 0.5215 0.109 Uiso 1 1 calc R
H26B H 0.8742 0.5228 0.4557 0.109 Uiso 1 1 calc R
H26C H 0.8035 0.5869 0.4969 0.109 Uiso 1 1 calc R
C27 C 0.7463(15) 0.5421(11) 0.2658(5) 0.096(4) Uani 1 1 d .
H27A H 0.7239 0.4964 0.2336 0.116 Uiso 1 1 calc R
C28 C 0.8595(13) 0.5995(13) 0.2743(4) 0.091(4) Uani 1 1 d .
H28A H 0.9090 0.5954 0.2470 0.110 Uiso 1 1 calc R
C29 C 0.8983(10) 0.6627(9) 0.3233(4) 0.072(2) Uani 1 1 d .
H29A H 0.9764 0.6974 0.3309 0.087 Uiso 1 1 calc R
C30 C 0.8205(8) 0.6730(7) 0.3602(3) 0.0574(18) Uani 1 1 d .
C31 C 0.7056(10) 0.6159(10) 0.3502(4) 0.079(3) Uani 1 1 d .
H31A H 0.6543 0.6230 0.3766 0.094 Uiso 1 1 calc R
C32 C 0.6667(13) 0.5500(11) 0.3027(5) 0.092(3) Uani 1 1 d .
H32A H 0.5901 0.5127 0.2960 0.110 Uiso 1 1 calc R
C33 C 0.4810(11) 0.7712(7) 0.1452(4) 0.070(2) Uani 1 1 d .
C34 C 0.6095(13) 0.7728(11) 0.1755(4) 0.087(3) Uani 1 1 d .
H34A H 0.6721 0.7373 0.1610 0.105 Uiso 1 1 calc R
C35 C 0.6369(17) 0.8325(14) 0.2297(5) 0.109(4) Uani 1 1 d .
H35A H 0.7177 0.8330 0.2521 0.131 Uiso 1 1 calc R
C36 C 0.544(2) 0.8870(14) 0.2472(6) 0.120(6) Uani 1 1 d .
H36A H 0.5623 0.9295 0.2807 0.144 Uiso 1 1 calc R
C37 C 0.417(2) 0.8817(14) 0.2160(9) 0.134(7) Uani 1 1 d .
H37A H 0.3533 0.9140 0.2311 0.160 Uiso 1 1 calc R
C38 C 0.3894(16) 0.8293(14) 0.1640(6) 0.113(5) Uani 1 1 d .
H38A H 0.3088 0.8330 0.1415 0.135 Uiso 1 1 calc R
C39 C 0.6129(8) 0.8025(7) 0.0259(3) 0.0541(16) Uani 1 1 d .
H39A H 0.6579 0.7332 0.0398 0.065 Uiso 1 1 calc R
C40 C 0.6459(7) 0.8362(6) -0.0321(3) 0.0451(14) Uani 1 1 d .
H40A H 0.5875 0.8955 -0.0494 0.054 Uiso 1 1 calc R
C41 C 0.7762(7) 0.8902(6) -0.0118(3) 0.0452(14) Uani 1 1 d .
H41A H 0.7813 0.9588 -0.0340 0.054 Uiso 1 1 calc R
C42 C 0.7762(7) 0.9231(6) 0.0528(3) 0.0489(15) Uani 1 1 d .
H42A H 0.8421 0.8804 0.0782 0.059 Uiso 1 1 calc R
C43 C 0.8849(7) 0.8146(6) -0.0156(3) 0.0495(15) Uani 1 1 d .
C44 C 0.8668(9) 0.7099(8) -0.0357(4) 0.068(2) Uani 1 1 d .
H44A H 0.9370 0.6679 -0.0385 0.081 Uiso 1 1 calc R
C45 C 0.7433(10) 0.6563(8) -0.0537(5) 0.073(2) Uani 1 1 d .
H45A H 0.7231 0.6162 -0.0214 0.087 Uiso 1 1 calc R
H45B H 0.7468 0.6018 -0.0837 0.087 Uiso 1 1 calc R
C46 C 0.8009(7) 1.0490(6) 0.0634(3) 0.0519(15) Uani 1 1 d .
H46A H 0.7302 1.0896 0.0410 0.062 Uiso 1 1 calc R
H46B H 0.8737 1.0687 0.0481 0.062 Uiso 1 1 calc R
C47 C 0.4734(8) 0.7852(7) 0.0232(3) 0.0575(18) Uani 1 1 d .
H47A H 0.4409 0.7448 -0.0126 0.069 Uiso 1 1 calc R
C48 C 0.3978(10) 0.8953(11) 0.0199(6) 0.087(3) Uani 1 1 d .
H48A H 0.4182 0.9428 -0.0094 0.130 Uiso 1 1 calc R
H48B H 0.4181 0.9333 0.0562 0.130 Uiso 1 1 calc R
H48C H 0.3099 0.8783 0.0108 0.130 Uiso 1 1 calc R
C49 C 0.8235(8) 1.0947(7) 0.1269(3) 0.0572(18) Uani 1 1 d .
C50 C 0.7119(9) 1.0834(9) 0.1540(4) 0.072(2) Uani 1 1 d .
H50A H 0.7379 1.0914 0.1948 0.107 Uiso 1 1 calc R
H50B H 0.6744 1.0107 0.1452 0.107 Uiso 1 1 calc R
H50C H 0.6519 1.1409 0.1393 0.107 Uiso 1 1 calc R
C51 C 0.9403(13) 1.0300(11) 0.1576(5) 0.088(3) Uani 1 1 d .
C52 C 0.8846(18) 1.2743(12) 0.1700(6) 0.120(5) Uani 1 1 d .
H52A H 0.9502 1.2392 0.1984 0.144 Uiso 1 1 calc R
H52B H 0.8103 1.2813 0.1860 0.144 Uiso 1 1 calc R
C53 C 0.9258(9) 1.3867(8) 0.1540(4) 0.064(2) Uani 1 1 d .
C54 C 0.8386(12) 1.4648(14) 0.1282(5) 0.096(4) Uani 1 1 d .
H54A H 0.7534 1.4488 0.1204 0.115 Uiso 1 1 calc R
C55 C 0.8860(18) 1.5746(12) 0.1134(5) 0.099(4) Uani 1 1 d .
H55A H 0.8299 1.6323 0.1000 0.119 Uiso 1 1 calc R
C56 C 1.001(2) 1.5909(9) 0.1189(5) 0.100(4) Uani 1 1 d .
H56A H 1.0285 1.6588 0.1064 0.120 Uiso 1 1 calc R
C57 C 1.0850(14) 1.5159(13) 0.1415(6) 0.101(4) Uani 1 1 d .
H57A H 1.1697 1.5314 0.1447 0.121 Uiso 1 1 calc R
C58 C 1.0482(12) 1.4125(10) 0.1610(5) 0.087(3) Uani 1 1 d .
H58A H 1.1086 1.3615 0.1788 0.104 Uiso 1 1 calc R
C59 C 0.6398(8) 0.7417(6) -0.0761(3) 0.0523(17) Uani 1 1 d .
H59A H 0.5596 0.7030 -0.0785 0.063 Uiso 1 1 calc R
C60 C 1.0152(10) 0.8636(12) 0.0038(5) 0.087(3) Uani 1 1 d .
H60A H 1.0764 0.8077 0.0000 0.130 Uiso 1 1 calc R
H60B H 1.0272 0.8867 0.0431 0.130 Uiso 1 1 calc R
H60C H 1.0244 0.9275 -0.0197 0.130 Uiso 1 1 calc R
C61 C 0.6401(9) 0.7914(9) -0.1376(4) 0.071(3) Uani 1 1 d .
H61A H 0.7167 0.8363 -0.1339 0.085 Uiso 1 1 calc R
C62 C 0.6483(16) 0.6957(15) -0.1811(5) 0.116(5) Uani 1 1 d .
H62A H 0.6194 0.7233 -0.2195 0.175 Uiso 1 1 calc R
H62B H 0.5968 0.6337 -0.1745 0.175 Uiso 1 1 calc R
H62C H 0.7336 0.6711 -0.1763 0.175 Uiso 1 1 calc R
C63 C 0.5350(14) 0.8664(15) -0.1600(5) 0.108(5) Uani 1 1 d .
H63A H 0.5617 0.9240 -0.1830 0.162 Uiso 1 1 calc R
H63B H 0.5061 0.9004 -0.1287 0.162 Uiso 1 1 calc R
H63C H 0.4682 0.8239 -0.1831 0.162 Uiso 1 1 calc R
C64 C 1.026(2) 0.878(2) 0.2162(8) 0.189(11) Uani 1 1 d .
H64A H 1.0187 0.8535 0.2537 0.283 Uiso 1 1 calc R
H64B H 1.0992 0.9245 0.2194 0.283 Uiso 1 1 calc R
H64C H 1.0327 0.8143 0.1925 0.283 Uiso 1 1 calc R

loop_
_atom_site_aniso_label
_atom_site_aniso_U_11
_atom_site_aniso_U_22
_atom_site_aniso_U_33
_atom_site_aniso_U_23
_atom_site_aniso_U_13
_atom_site_aniso_U_12
S1 0.0615(11) 0.0426(9) 0.0674(11) -0.0057(8) -0.0047(8) 0.0113(8)
S2 0.1010(17) 0.0500(10) 0.0672(11) -0.0107(9) 0.0376(12) -0.0235(11)
O1 0.109(5) 0.039(3) 0.058(3) 0.002(2) 0.012(3) 0.022(3)
O2 0.083(6) 0.129(8) 0.173(10) 0.020(8) 0.065(6) 0.024(6)
O3 0.109(6) 0.087(5) 0.076(4) 0.025(4) 0.018(4) 0.000(4)
O4 0.065(3) 0.058(3) 0.049(2) -0.015(2) 0.008(2) 0.011(3)
O5 0.095(5) 0.050(4) 0.116(6) 0.016(4) -0.010(4) -0.005(3)
O6 0.061(4) 0.091(5) 0.077(4) -0.011(4) -0.014(3) 0.023(3)
O7 0.164(8) 0.039(3) 0.100(5) 0.009(3) 0.064(5) 0.000(4)
O8 0.111(6) 0.103(6) 0.103(5) -0.027(5) 0.062(5) -0.045(5)
O9 0.064(3) 0.070(4) 0.048(3) -0.016(3) 0.015(2) -0.014(3)
O10 0.091(7) 0.181(12) 0.155(10) 0.073(10) 0.018(6) -0.001(7)
O11 0.132(7) 0.080(6) 0.124(7) 0.039(5) -0.006(6) -0.004(5)
O12 0.112(5) 0.047(3) 0.050(3) -0.005(2) 0.011(3) -0.014(3)
C1 0.079(5) 0.055(4) 0.055(4) -0.021(3) 0.020(4) -0.012(4)
C2 0.079(8) 0.128(13) 0.155(14) -0.025(11) 0.055(8) -0.025(8)
C3 0.180(16) 0.064(7) 0.160(14) 0.003(8) 0.096(13) -0.033(9)
C4 0.134(12) 0.063(7) 0.130(11) -0.008(7) 0.061(10) 0.002(7)
C5 0.093(8) 0.112(11) 0.108(10) -0.025(9) 0.017(7) 0.007(8)
C6 0.072(6) 0.084(7) 0.081(6) -0.004(5) 0.013(5) -0.016(5)
C7 0.155(12) 0.056(5) 0.071(6) -0.010(5) 0.007(7) 0.011(7)
C8 0.098(6) 0.031(3) 0.055(4) -0.004(3) 0.018(4) 0.009(4)
C9 0.055(5) 0.075(6) 0.111(8) -0.025(6) 0.030(5) -0.002(4)
C10 0.073(5) 0.057(4) 0.059(4) 0.000(4) 0.023(4) 0.008(4)
C11 0.186(17) 0.121(13) 0.150(15) 0.035(12) 0.088(14) -0.020(12)
C12 0.078(5) 0.041(4) 0.051(4) -0.008(3) 0.009(3) 0.010(3)
C13 0.056(4) 0.044(4) 0.047(3) -0.008(3) 0.009(3) 0.006(3)
C14 0.050(3) 0.039(3) 0.042(3) 0.004(2) 0.009(3) 0.010(3)
C15 0.044(3) 0.043(3) 0.063(4) 0.002(3) 0.016(3) 0.004(3)
C16 0.036(3) 0.051(4) 0.045(3) 0.005(3) 0.010(2) 0.012(3)
C17 0.047(4) 0.066(5) 0.059(4) 0.015(4) -0.002(3) -0.008(3)
C18 0.057(4) 0.056(5) 0.090(6) 0.000(4) 0.007(4) -0.018(4)
C19 0.080(6) 0.043(4) 0.094(6) -0.007(4) 0.002(5) -0.006(4)
C20 0.041(3) 0.042(4) 0.072(5) -0.019(3) 0.000(3) 0.000(3)
C21 0.044(4) 0.124(10) 0.111(8) 0.008(7) 0.033(5) -0.004(5)
C22 0.060(5) 0.063(5) 0.061(4) -0.006(4) 0.007(4) 0.016(4)
C23 0.127(10) 0.130(12) 0.054(5) -0.024(6) 0.002(5) -0.044(9)
C24 0.106(8) 0.085(7) 0.055(4) 0.001(5) -0.003(5) -0.016(6)
C25 0.055(4) 0.056(4) 0.049(3) -0.017(3) 0.002(3) 0.003(3)
C26 0.043(4) 0.086(6) 0.089(6) 0.028(5) 0.012(4) -0.005(4)
C27 0.142(11) 0.075(7) 0.063(5) -0.003(5) 0.003(6) -0.005(7)
C28 0.106(8) 0.115(10) 0.052(4) 0.013(5) 0.016(5) 0.031(7)
C29 0.072(5) 0.080(6) 0.066(5) 0.014(5) 0.018(4) 0.001(5)
C30 0.062(4) 0.049(4) 0.055(4) 0.003(3) -0.004(3) 0.008(3)
C31 0.087(7) 0.077(6) 0.068(5) -0.001(5) 0.006(5) -0.003(5)
C32 0.119(9) 0.084(8) 0.065(5) -0.008(5) 0.003(6) -0.026(7)
C33 0.122(8) 0.043(4) 0.055(4) -0.009(3) 0.039(5) -0.012(4)
C34 0.114(9) 0.087(7) 0.062(5) 0.018(5) 0.024(5) 0.003(7)
C35 0.153(13) 0.120(11) 0.054(5) 0.025(6) 0.022(7) 0.008(10)
C36 0.199(17) 0.098(10) 0.070(7) 0.003(7) 0.043(9) -0.045(11)
C37 0.173(17) 0.100(11) 0.156(15) -0.057(11) 0.097(14) -0.035(11)
C38 0.142(12) 0.111(10) 0.104(9) -0.023(8) 0.067(9) -0.011(9)
C39 0.061(4) 0.052(4) 0.048(3) -0.003(3) 0.007(3) -0.004(3)
C40 0.053(4) 0.039(3) 0.043(3) -0.010(2) 0.008(3) -0.008(3)
C41 0.058(4) 0.035(3) 0.045(3) 0.000(2) 0.014(3) -0.006(3)
C42 0.055(4) 0.046(4) 0.043(3) 0.001(3) 0.002(3) -0.003(3)
C43 0.049(4) 0.050(4) 0.050(3) 0.004(3) 0.012(3) 0.003(3)
C44 0.075(5) 0.057(5) 0.076(5) -0.003(4) 0.027(4) -0.001(4)
C45 0.083(6) 0.056(5) 0.085(6) -0.008(4) 0.033(5) 0.002(4)
C46 0.061(4) 0.047(4) 0.046(3) -0.006(3) 0.006(3) -0.004(3)
C47 0.056(4) 0.066(5) 0.056(4) -0.005(3) 0.025(3) -0.015(3)
C48 0.073(6) 0.091(8) 0.104(8) 0.031(7) 0.036(6) 0.015(5)
C49 0.068(5) 0.046(4) 0.054(4) -0.009(3) 0.006(3) -0.013(3)
C50 0.080(6) 0.066(5) 0.066(5) -0.023(4) 0.010(4) -0.004(4)
C51 0.103(8) 0.086(8) 0.067(5) -0.010(5) -0.003(5) -0.026(7)
C52 0.186(15) 0.072(7) 0.096(8) -0.042(7) 0.018(9) -0.053(9)
C53 0.075(5) 0.058(5) 0.055(4) -0.022(4) 0.003(4) -0.004(4)
C54 0.077(7) 0.134(12) 0.074(6) -0.013(7) 0.010(5) 0.010(7)
C55 0.153(13) 0.078(8) 0.068(6) 0.014(5) 0.025(7) 0.046(8)
C56 0.178(15) 0.046(5) 0.085(7) -0.011(5) 0.043(9) -0.008(7)
C57 0.106(9) 0.093(9) 0.104(9) 0.004(7) 0.022(7) -0.025(8)
C58 0.100(8) 0.070(6) 0.089(7) -0.010(5) 0.019(6) 0.009(6)
C59 0.065(4) 0.049(4) 0.046(3) -0.020(3) 0.018(3) -0.019(3)
C60 0.067(6) 0.117(9) 0.085(6) 0.013(6) 0.034(5) -0.003(6)
C61 0.079(6) 0.081(6) 0.058(4) -0.021(4) 0.027(4) -0.037(5)
C62 0.170(13) 0.125(11) 0.060(5) -0.009(7) 0.038(7) 0.051(11)
C63 0.134(11) 0.134(12) 0.053(5) 0.012(6) 0.012(6) 0.040(10)
C64 0.23(2) 0.21(2) 0.094(11) 0.074(14) -0.041(12) 0.01(2)

loop_
_atom_type_symbol
_atom_type_description
_atom_type_scat_dispersion_real
_atom_type_scat_dispersion_imag
_atom_type_scat_source
C C 0.0033 0.0016 'International Tables Vol C Tables 4.2.6.8 and 6.1.1.4'
H H 0.0000 0.0000 'International Tables Vol C Tables 4.2.6.8 and 6.1.1.4'
O O 0.0106 0.0060 'International Tables Vol C Tables 4.2.6.8 and 6.1.1.4'
S S 0.1246 0.1234 'International Tables Vol C Tables 4.2.6.8 and 6.1.1.4'

loop_
_geom_angle_atom_site_label_1
_geom_angle_atom_site_label_2
_geom_angle_atom_site_label_3
_geom_angle
O6 S1 O5 119.6(5)
O6 S1 C30 106.8(4)
O5 S1 C30 107.0(5)
O6 S1 C25 106.7(4)
O5 S1 C25 107.9(4)
C30 S1 C25 108.5(3)
O8 S2 O7 119.5(5)
O8 S2 C33 107.2(5)
O7 S2 C33 107.2(5)
O8 S2 C47 107.4(5)
O7 S2 C47 106.9(4)
C33 S2 C47 108.4(4)
C7 O1 C8 118.0(7)
C10 O3 C11 116.2(12)
C13 O4 C14 105.9(5)
C42 O9 C39 106.6(6)
C51 O11 C64 111.6(13)
C52 O12 C49 115.2(8)
C6 C1 C2 113.9(11)
C6 C1 C7 123.6(10)
C2 C1 C7 122.2(12)
C3 C2 C1 120.2(13)
C3 C2 H2A 119.9
C1 C2 H2A 119.9
C4 C3 C2 120.6(12)
C4 C3 H3A 119.7
C2 C3 H3A 119.7
C3 C4 C5 120.8(14)
C3 C4 H4A 119.6
C5 C4 H4A 119.6
C4 C5 C6 120.7(14)
C4 C5 H5B 119.6
C6 C5 H5B 119.7
C1 C6 C5 123.8(11)
C1 C6 H6B 118.1
C5 C6 H6B 118.1
O1 C7 C1 108.2(8)
O1 C7 H7B 110.1
C1 C7 H7B 110.1
O1 C7 H7C 110.1
C1 C7 H7C 110.1
H7B C7 H7C 108.4
O1 C8 C9 112.4(8)
O1 C8 C12 101.3(6)
C9 C8 C12 114.8(7)
O1 C8 C10 107.8(7)
C9 C8 C10 114.3(8)
C12 C8 C10 105.2(7)
C8 C9 H9A 109.5
C8 C9 H9B 109.5
H9A C9 H9B 109.5
C8 C9 H9C 109.5
H9A C9 H9C 109.5
H9B C9 H9C 109.5
O2 C10 O3 122.5(10)
O2 C10 C8 126.8(9)
O3 C10 C8 110.6(8)
O3 C11 H11A 109.5
O3 C11 H11B 109.5
H11A C11 H11B 109.5
O3 C11 H11C 109.5
H11A C11 H11C 109.5
H11B C11 H11C 109.5
C13 C12 C8 119.5(6)
C13 C12 H12A 107.4
C8 C12 H12A 107.4
C13 C12 H12B 107.4
C8 C12 H12B 107.4
H12A C12 H12B 107.0
O4 C13 C12 110.8(6)
O4 C13 C15 107.2(5)
C12 C13 C15 112.3(6)
O4 C13 H13A 108.8
C12 C13 H13A 108.8
C15 C13 H13A 108.8
O4 C14 C25 108.7(6)
O4 C14 C16 104.5(5)
C25 C14 C16 113.7(5)
O4 C14 H14A 109.9
C25 C14 H14A 109.9
C16 C14 H14A 109.9
C13 C15 C17 113.1(6)
C13 C15 C16 105.4(6)
C17 C15 C16 114.7(6)
C13 C15 H15A 107.8
C17 C15 H15A 107.8
C16 C15 H15A 107.8
C20 C16 C15 115.2(6)
C20 C16 C14 115.5(6)
C15 C16 C14 99.5(5)
C20 C16 H16A 108.7
C15 C16 H16A 108.7
C14 C16 H16A 108.7
C18 C17 C21 121.7(8)
C18 C17 C15 121.6(8)
C21 C17 C15 116.6(8)
C17 C18 C19 123.5(8)
C17 C18 H18A 118.2
C19 C18 H18A 118.2
C18 C19 C20 113.9(7)
C18 C19 H19A 108.8
C20 C19 H19A 108.8
C18 C19 H19B 108.8
C20 C19 H19B 108.8
H19A C19 H19B 107.7
C19 C20 C16 109.5(7)
C19 C20 C22 114.5(7)
C16 C20 C22 110.1(6)
C19 C20 H20A 107.5
C16 C20 H20A 107.5
C22 C20 H20A 107.5
C17 C21 H21A 109.5
C17 C21 H21B 109.5
H21A C21 H21B 109.5
C17 C21 H21C 109.5
H21A C21 H21C 109.5
H21B C21 H21C 109.5
C23 C22 C24 107.2(9)
C23 C22 C20 114.0(9)
C24 C22 C20 111.5(7)
C23 C22 H22A 108.0
C24 C22 H22A 108.0
C20 C22 H22A 108.0
C22 C23 H23A 109.5
C22 C23 H23B 109.5
H23A C23 H23B 109.5
C22 C23 H23C 109.5
H23A C23 H23C 109.5
H23B C23 H23C 109.5
C22 C24 H24A 109.5
C22 C24 H24B 109.5
H24A C24 H24B 109.5
C22 C24 H24C 109.5
H24A C24 H24C 109.5
H24B C24 H24C 109.5
C26 C25 C14 115.5(7)
C26 C25 S1 112.5(6)
C14 C25 S1 112.3(5)
C26 C25 H25A 105.1
C14 C25 H25A 105.2
S1 C25 H25A 105.2
C25 C26 H26A 109.5
C25 C26 H26B 109.5
H26A C26 H26B 109.5
C25 C26 H26C 109.5
H26A C26 H26C 109.5
H26B C26 H26C 109.5
C32 C27 C28 122.8(11)
C32 C27 H27A 118.6
C28 C27 H27A 118.6
C29 C28 C27 119.7(10)
C29 C28 H28A 120.1
C27 C28 H28A 120.1
C30 C29 C28 118.6(10)
C30 C29 H29A 120.7
C28 C29 H29A 120.7
C29 C30 C31 120.5(9)
C29 C30 S1 120.6(7)
C31 C30 S1 118.8(7)
C32 C31 C30 122.0(11)
C32 C31 H31A 119.0
C30 C31 H31A 119.0
C27 C32 C31 116.3(12)
C27 C32 H32A 121.8
C31 C32 H32A 121.8
C38 C33 C34 122.2(10)
C38 C33 S2 120.3(10)
C34 C33 S2 117.5(8)
C33 C34 C35 116.8(11)
C33 C34 H34A 121.6
C35 C34 H34A 121.6
C36 C35 C34 119.0(14)
C36 C35 H35A 120.5
C34 C35 H35A 120.5
C35 C36 C37 122.0(14)
C35 C36 H36A 119.0
C37 C36 H36A 119.0
C38 C37 C36 119.9(15)
C38 C37 H37A 120.0
C36 C37 H37A 120.0
C37 C38 C33 119.5(17)
C37 C38 H38A 120.3
C33 C38 H38A 120.2
O9 C39 C47 110.3(6)
O9 C39 C40 104.9(6)
C47 C39 C40 114.5(6)
O9 C39 H39A 109.0
C47 C39 H39A 109.0
C40 C39 H39A 109.0
C59 C40 C41 115.1(6)
C59 C40 C39 115.8(6)
C41 C40 C39 101.5(5)
C59 C40 H40A 108.0
C41 C40 H40A 108.0
C39 C40 H40A 108.0
C43 C41 C40 114.8(6)
C43 C41 C42 111.5(6)
C40 C41 C42 102.6(5)
C43 C41 H41A 109.2
C40 C41 H41A 109.2
C42 C41 H41A 109.2
O9 C42 C46 110.8(6)
O9 C42 C41 108.1(5)
C46 C42 C41 111.5(6)
O9 C42 H42A 108.8
C46 C42 H42A 108.8
C41 C42 H42A 108.8
C44 C43 C41 121.3(7)
C44 C43 C60 121.8(9)
C41 C43 C60 116.9(8)
C43 C44 C45 124.5(9)
C43 C44 H44A 117.7
C45 C44 H44A 117.7
C44 C45 C59 112.3(8)
C44 C45 H45A 109.2
C59 C45 H45A 109.1
C44 C45 H45B 109.1
C59 C45 H45B 109.1
H45A C45 H45B 107.9
C42 C46 C49 118.8(6)
C42 C46 H46A 107.6
C49 C46 H46A 107.6
C42 C46 H46B 107.6
C49 C46 H46B 107.6
H46A C46 H46B 107.0
C39 C47 C48 114.1(7)
C39 C47 S2 112.1(6)
C48 C47 S2 111.5(5)
C39 C47 H47A 106.2
C48 C47 H47A 106.2
S2 C47 H47A 106.2
C47 C48 H48A 109.5
C47 C48 H48B 109.5
H48A C48 H48B 109.5
C47 C48 H48C 109.5
H48A C48 H48C 109.5
H48B C48 H48C 109.5
O12 C49 C50 113.6(7)
O12 C49 C51 108.6(8)
C50 C49 C51 114.7(8)
O12 C49 C46 101.4(6)
C50 C49 C46 113.8(6)
C51 C49 C46 103.4(7)
C49 C50 H50A 109.5
C49 C50 H50B 109.5
H50A C50 H50B 109.5
C49 C50 H50C 109.5
H50A C50 H50C 109.5
H50B C50 H50C 109.5
O10 C51 O11 123.0(14)
O10 C51 C49 124.8(12)
O11 C51 C49 112.2(11)
O12 C52 C53 107.1(10)
O12 C52 H52A 110.3
C53 C52 H52A 110.3
O12 C52 H52B 110.3
C53 C52 H52B 110.3
H52A C52 H52B 108.6
C58 C53 C54 118.5(11)
C58 C53 C52 121.3(12)
C54 C53 C52 120.1(12)
C53 C54 C55 117.3(12)
C53 C54 H54A 121.4
C55 C54 H54A 121.4
C56 C55 C54 120.4(12)
C56 C55 H55A 119.8
C54 C55 H55A 119.8
C55 C56 C57 122.5(13)
C55 C56 H56A 118.7
C57 C56 H56A 118.7
C56 C57 C58 120.6(14)
C56 C57 H57A 119.7
C58 C57 H57A 119.7
C53 C58 C57 120.3(12)
C53 C58 H58A 119.9
C57 C58 H58A 119.9
C45 C59 C40 109.1(7)
C45 C59 C61 115.2(7)
C40 C59 C61 110.7(6)
C45 C59 H59A 107.2
C40 C59 H59A 107.2
C61 C59 H59A 107.2
C43 C60 H60A 109.5
C43 C60 H60B 109.5
H60A C60 H60B 109.5
C43 C60 H60C 109.5
H60A C60 H60C 109.5
H60B C60 H60C 109.5
C63 C61 C62 110.6(10)
C63 C61 C59 114.3(8)
C62 C61 C59 110.9(9)
C63 C61 H61A 106.9
C62 C61 H61A 106.8
C59 C61 H61A 106.9
C61 C62 H62A 109.5
C61 C62 H62B 109.5
H62A C62 H62B 109.5
C61 C62 H62C 109.5
H62A C62 H62C 109.5
H62B C62 H62C 109.5
C61 C63 H63A 109.5
C61 C63 H63B 109.5
H63A C63 H63B 109.5
C61 C63 H63C 109.5
H63A C63 H63C 109.5
H63B C63 H63C 109.5
O11 C64 H64A 109.5
O11 C64 H64B 109.5
H64A C64 H64B 109.4
O11 C64 H64C 109.5
H64A C64 H64C 109.4
H64B C64 H64C 109.4

loop_
_geom_bond_atom_site_label_1
_geom_bond_atom_site_label_2
_geom_bond_distance
S1 O6 1.413(7)
S1 O5 1.436(8)
S1 C30 1.769(8)
S1 C25 1.807(8)
S2 O8 1.425(9)
S2 O7 1.450(8)
S2 C33 1.763(8)
S2 C47 1.807(8)
O1 C7 1.380(12)
O1 C8 1.430(9)
O2 C10 1.162(11)
O3 C10 1.309(12)
O3 C11 1.462(16)
O4 C13 1.432(9)
O4 C14 1.448(8)
O9 C42 1.403(9)
O9 C39 1.431(9)
O10 C51 1.168(15)
O11 C51 1.337(15)
O11 C64 1.50(2)
O12 C52 1.412(12)
O12 C49 1.431(10)
C1 C6 1.332(14)
C1 C2 1.426(17)
C1 C7 1.480(15)
C2 C3 1.41(3)
C2 H2A 0.9300
C3 C4 1.29(2)
C3 H3A 0.9300
C4 C5 1.31(2)
C4 H4A 0.9300
C5 C6 1.38(2)
C5 H5B 0.9300
C6 H6B 0.9300
C7 H7B 0.9700
C7 H7C 0.9700
C8 C9 1.471(14)
C8 C12 1.555(10)
C8 C10 1.576(12)
C9 H9A 0.9600
C9 H9B 0.9600
C9 H9C 0.9600
C11 H11A 0.9600
C11 H11B 0.9600
C11 H11C 0.9600
C12 C13 1.520(10)
C12 H12A 0.9700
C12 H12B 0.9700
C13 C15 1.533(10)
C13 H13A 0.9800
C14 C25 1.535(10)
C14 C16 1.552(9)
C14 H14A 0.9800
C15 C17 1.533(10)
C15 C16 1.551(9)
C15 H15A 0.9800
C16 C20 1.538(10)
C16 H16A 0.9800
C17 C18 1.321(13)
C17 C21 1.507(13)
C18 C19 1.491(14)
C18 H18A 0.9300
C19 C20 1.515(13)
C19 H19A 0.9700
C19 H19B 0.9700
C20 C22 1.539(12)
C20 H20A 0.9800
C21 H21A 0.9600
C21 H21B 0.9600
C21 H21C 0.9600
C22 C23 1.509(14)
C22 C24 1.514(15)
C22 H22A 0.9800
C23 H23A 0.9600
C23 H23B 0.9600
C23 H23C 0.9600
C24 H24A 0.9600
C24 H24B 0.9600
C24 H24C 0.9600
C25 C26 1.496(12)
C25 H25A 0.9800
C26 H26A 0.9600
C26 H26B 0.9600
C26 H26C 0.9600
C27 C32 1.365(19)
C27 C28 1.389(19)
C27 H27A 0.9300
C28 C29 1.379(16)
C28 H28A 0.9300
C29 C30 1.351(13)
C29 H29A 0.9300
C30 C31 1.402(14)
C31 C32 1.368(15)
C31 H31A 0.9300
C32 H32A 0.9300
C33 C38 1.366(17)
C33 C34 1.437(17)
C34 C35 1.449(19)
C34 H34A 0.9300
C35 C36 1.35(2)
C35 H35A 0.9300
C36 C37 1.43(3)
C36 H36A 0.9300
C37 C38 1.36(2)
C37 H37A 0.9300
C38 H38A 0.9300
C39 C47 1.525(11)
C39 C40 1.552(10)
C39 H39A 0.9800
C40 C59 1.529(8)
C40 C41 1.543(9)
C40 H40A 0.9800
C41 C43 1.506(10)
C41 C42 1.587(9)
C41 H41A 0.9800
C42 C46 1.532(10)
C42 H42A 0.9800
C43 C44 1.332(12)
C43 C60 1.517(13)
C44 C45 1.472(14)
C44 H44A 0.9300
C45 C59 1.528(13)
C45 H45A 0.9700
C45 H45B 0.9700
C46 C49 1.578(10)
C46 H46A 0.9700
C46 H46B 0.9700
C47 C48 1.540(14)
C47 H47A 0.9800
C48 H48A 0.9600
C48 H48B 0.9600
C48 H48C 0.9600
C49 C50 1.501(13)
C49 C51 1.537(17)
C50 H50A 0.9600
C50 H50B 0.9600
C50 H50C 0.9600
C52 C53 1.485(17)
C52 H52A 0.9700
C52 H52B 0.9700
C53 C58 1.347(15)
C53 C54 1.378(17)
C54 C55 1.47(2)
C54 H54A 0.9300
C55 C56 1.25(2)
C55 H55A 0.9300
C56 C57 1.31(2)
C56 H56A 0.9300
C57 C58 1.402(18)
C57 H57A 0.9300
C58 H58A 0.9300
C59 C61 1.582(11)
C59 H59A 0.9800
C60 H60A 0.9600
C60 H60B 0.9600
C60 H60C 0.9600
C61 C63 1.463(17)
C61 C62 1.555(15)
C61 H61A 0.9800
C62 H62A 0.9600
C62 H62B 0.9600
C62 H62C 0.9600
C63 H63A 0.9600
C63 H63B 0.9600
C63 H63C 0.9600
C64 H64A 0.9605
C64 H64B 0.9605
C64 H64C 0.9605

loop_
_cod_related_entry_id
_cod_related_entry_code
_cod_related_entry_database
1 17238513 ChemSpider
